data_4071071
loop_
_publ_author_name
'Tsang, Jenkins Y. K.'
'Buschhaus, Miriam S. A.'
'Fujita-Takayama, Chikako'
'Patrick, Brian O.'
'Legzdins, Peter'

_publ_section_title
;
 Different Modes of Reactivity of Cp*W(NO)(alkyl)(\h3-allyl) Complexes
 with Cyclic Amines: The Influence of the Allyl Ligands
;
_journal_issue 7
_journal_name_full Organometallics
_journal_page_first 1634
_journal_paper_doi 10.1021/om701236k
_journal_volume 27
_journal_year 2008
_chemical_formula_moiety 'C18 H33 N O Si W'
_chemical_formula_sum 'C18 H33 N O Si W'
_chemical_formula_weight 491.39
_chemical_name_systematic
;
 ?
;
_space_group_IT_number 14
_symmetry_cell_setting monoclinic
_symmetry_space_group_name_Hall '-P 2ybc'
_symmetry_space_group_name_H-M 'P 1 21/c 1'
_atom_sites_solution_hydrogens geom
_atom_sites_solution_primary direct
_atom_sites_solution_secondary difmap
_audit_creation_method SHELXL-97
_cell_angle_alpha 90.00
_cell_angle_beta 105.378(7)
_cell_angle_gamma 90.00
_cell_formula_units_Z 4
_cell_length_a 9.4739(14)
_cell_length_b 13.991(2)
_cell_length_c 15.631(2)
_cell_measurement_temperature 173(2)
_cell_measurement_theta_max 30.4
_cell_measurement_theta_min 2.0
_cell_volume 1997.7(5)
_computing_structure_refinement 'SHELXL-97 (Sheldrick, 1997)'
_diffrn_ambient_temperature 173(2)
_diffrn_measured_fraction_theta_full 0.991
_diffrn_measured_fraction_theta_max 0.991
_diffrn_radiation_monochromator graphite
_diffrn_radiation_source 'fine-focus sealed tube'
_diffrn_radiation_type MoK\a
_diffrn_radiation_wavelength 0.71073
_diffrn_reflns_av_R_equivalents 0.0426
_diffrn_reflns_av_sigmaI/netI 0.0278
_diffrn_reflns_limit_h_max 13
_diffrn_reflns_limit_h_min -13
_diffrn_reflns_limit_k_max 19
_diffrn_reflns_limit_k_min -19
_diffrn_reflns_limit_l_max 22
_diffrn_reflns_limit_l_min -22
_diffrn_reflns_number 33457
_diffrn_reflns_theta_full 30.37
_diffrn_reflns_theta_max 30.37
_diffrn_reflns_theta_min 1.99
_exptl_absorpt_coefficient_mu 5.845
_exptl_absorpt_correction_T_max 0.0538
_exptl_absorpt_correction_T_min 0.0141
_exptl_absorpt_correction_type multi-scan
_exptl_crystal_colour orange
_exptl_crystal_density_diffrn 1.634
_exptl_crystal_density_method 'not measured'
_exptl_crystal_description prism
_exptl_crystal_F_000 976
_exptl_crystal_size_max 0.8
_exptl_crystal_size_mid 0.5
_exptl_crystal_size_min 0.5
_refine_diff_density_max 5.310
_refine_diff_density_min -7.005
_refine_diff_density_rms 0.234
_refine_ls_extinction_method none
_refine_ls_goodness_of_fit_ref 1.181
_refine_ls_hydrogen_treatment constr
_refine_ls_matrix_type full
_refine_ls_number_parameters 278
_refine_ls_number_reflns 5957
_refine_ls_number_restraints 26
_refine_ls_restrained_S_all 1.189
_refine_ls_R_factor_all 0.0627
_refine_ls_R_factor_gt 0.0456
_refine_ls_shift/su_max 0.001
_refine_ls_shift/su_mean 0.000
_refine_ls_structure_factor_coef Fsqd
_refine_ls_weighting_details 'calc w=1/[\s^2^(Fo^2^)+(0.0134P)^2^+21.9792P] where P=(Fo^2^+2Fc^2^)/3'
_refine_ls_weighting_scheme calc
_refine_ls_wR_factor_gt 0.0969
_refine_ls_wR_factor_ref 0.1103
_reflns_number_gt 4879
_reflns_number_total 5957
_reflns_threshold_expression >2sigma(I)
_cod_data_source_file om701236k-file003.cif
_cod_data_source_block pl340
_cod_depositor_comments
;
The following automatic conversions were performed:

'_symmetry_cell_setting' value 'Monoclinic' changed to 'monoclinic'
according to /home/saulius/struct/CIF-dictionaries/cif_core.dic
dictionary named 'cif_core.dic' version 2.4.1 from
2010-06-29.

'_exptl_absorpt_correction_type' value 'Multi-scan'
changed to 'multi-scan' according to
/home/saulius/struct/CIF-dictionaries/cif_core.dic dictionary named
'cif_core.dic' version 2.4.1 from 2010-06-29.

Automatic conversion script
Id: cif_fix_values 1715 2011-07-08 13:25:40Z adriana 
;
_cod_original_sg_symbol_H-M P21/c
_cod_database_code 4071071

loop_
_symmetry_equiv_pos_as_xyz
'x, y, z'
'-x, y+1/2, -z+1/2'
'-x, -y, -z'
'x, -y-1/2, z-1/2'

loop_
_atom_site_label
_atom_site_type_symbol
_atom_site_fract_x
_atom_site_fract_y
_atom_site_fract_z
_atom_site_U_iso_or_equiv
_atom_site_adp_type
_atom_site_occupancy
_atom_site_symmetry_multiplicity
_atom_site_calc_flag
_atom_site_refinement_flags
_atom_site_disorder_assembly
_atom_site_disorder_group
C5 C 0.4174(7) 0.2221(5) 0.1733(5) 0.0336(13) Uani 1 1 d . . .
H5A H 0.4150 0.2839 0.2038 0.040 Uiso 1 1 calc R . .
H5B H 0.4488 0.2360 0.1191 0.040 Uiso 1 1 calc R . .
C9 C 0.7410(7) 0.2333(5) 0.1994(5) 0.0356(14) Uani 1 1 d . A .
C10 C 0.7216(7) 0.1432(5) 0.1573(4) 0.0286(12) Uani 1 1 d . A .
C11 C 0.7896(7) 0.0736(5) 0.2207(4) 0.0290(12) Uani 1 1 d . A .
C12 C 0.8481(7) 0.1202(5) 0.3022(4) 0.0306(13) Uani 1 1 d . A .
C13 C 0.8168(8) 0.2196(5) 0.2891(5) 0.0407(16) Uani 1 1 d . A .
C14 C 0.7048(9) 0.3279(5) 0.1558(7) 0.052(2) Uani 1 1 d . . .
H14A H 0.7923 0.3548 0.1427 0.078 Uiso 1 1 calc R . .
H14B H 0.6708 0.3712 0.1955 0.078 Uiso 1 1 calc R . .
H14C H 0.6276 0.3201 0.1004 0.078 Uiso 1 1 calc R . .
C15 C 0.6585(10) 0.1260(6) 0.0607(4) 0.049(2) Uani 1 1 d . . .
H15A H 0.5955 0.1798 0.0347 0.073 Uiso 1 1 calc R . .
H15B H 0.6006 0.0670 0.0522 0.073 Uiso 1 1 calc R . .
H15C H 0.7379 0.1198 0.0316 0.073 Uiso 1 1 calc R . .
C16 C 0.8044(10) -0.0294(5) 0.2027(5) 0.049(2) Uani 1 1 d . . .
H16A H 0.8968 -0.0403 0.1871 0.073 Uiso 1 1 calc R . .
H16B H 0.7224 -0.0495 0.1533 0.073 Uiso 1 1 calc R . .
H16C H 0.8039 -0.0666 0.2558 0.073 Uiso 1 1 calc R . .
C17 C 0.9483(8) 0.0753(6) 0.3821(5) 0.0452(18) Uani 1 1 d . . .
H17A H 0.9268 0.0069 0.3829 0.068 Uiso 1 1 calc R . .
H17B H 0.9339 0.1055 0.4358 0.068 Uiso 1 1 calc R . .
H17C H 1.0500 0.0841 0.3802 0.068 Uiso 1 1 calc R . .
C18 C 0.8701(12) 0.2958(7) 0.3566(8) 0.081(4) Uani 1 1 d . . .
H18A H 0.9751 0.3059 0.3645 0.121 Uiso 1 1 calc R . .
H18B H 0.8528 0.2763 0.4132 0.121 Uiso 1 1 calc R . .
H18C H 0.8173 0.3554 0.3366 0.121 Uiso 1 1 calc R . .
Si1 Si 0.2290(2) 0.17703(15) 0.13816(13) 0.0348(4) Uani 1 1 d D . .
W1 W 0.58952(3) 0.13326(2) 0.260865(15) 0.03030(8) Uani 1 1 d D . .
C1A C 0.4965(13) 0.2452(9) 0.3525(6) 0.040(3) Uani 0.67 1 d PD A 1
H1A1 H 0.5822 0.2752 0.3448 0.048 Uiso 0.67 1 calc PR A 1
H1A2 H 0.4055 0.2781 0.3366 0.048 Uiso 0.67 1 calc PR A 1
C2A C 0.5042(15) 0.1531(10) 0.3871(7) 0.034(3) Uani 0.67 1 d PD A 1
H2A H 0.4194 0.1221 0.3952 0.041 Uiso 0.67 1 calc PR A 1
C3A C 0.6421(11) 0.1070(8) 0.4098(6) 0.032(2) Uani 0.67 1 d PD A 1
H3A H 0.7271 0.1399 0.4047 0.038 Uiso 0.67 1 calc PR A 1
C4A C 0.6525(13) 0.0053(9) 0.4422(7) 0.045(3) Uani 0.67 1 d PD A 1
H4A1 H 0.6693 0.0046 0.5068 0.067 Uiso 0.67 1 calc PR A 1
H4A2 H 0.7341 -0.0267 0.4263 0.067 Uiso 0.67 1 calc PR A 1
H4A3 H 0.5610 -0.0283 0.4145 0.067 Uiso 0.67 1 calc PR A 1
C6A C 0.096(3) 0.2757(17) 0.100(3) 0.064(14) Uani 0.67 1 d PD B 1
H6A1 H 0.1192 0.3091 0.0501 0.096 Uiso 0.67 1 calc PR B 1
H6A2 H 0.1014 0.3207 0.1486 0.096 Uiso 0.67 1 calc PR B 1
H6A3 H -0.0034 0.2493 0.0803 0.096 Uiso 0.67 1 calc PR B 1
C7A C 0.205(2) 0.0827(11) 0.0536(12) 0.069(6) Uani 0.67 1 d PD B 1
H7A1 H 0.2256 0.1088 -0.0001 0.104 Uiso 0.67 1 calc PR B 1
H7A2 H 0.1046 0.0588 0.0393 0.104 Uiso 0.67 1 calc PR B 1
H7A3 H 0.2733 0.0301 0.0764 0.104 Uiso 0.67 1 calc PR B 1
C8A C 0.1637(13) 0.1338(13) 0.2350(9) 0.065(4) Uani 0.67 1 d PD B 1
H8A1 H 0.0608 0.1146 0.2144 0.098 Uiso 0.67 1 calc PR B 1
H8A2 H 0.1735 0.1853 0.2787 0.098 Uiso 0.67 1 calc PR B 1
H8A3 H 0.2229 0.0790 0.2626 0.098 Uiso 0.67 1 calc PR B 1
N1A N 0.4895(10) 0.0322(6) 0.2350(7) 0.0317(18) Uani 0.67 1 d PDU A 1
O1A O 0.4414(10) -0.0466(6) 0.2124(7) 0.051(2) Uani 0.67 1 d PD A 1
C1B C 0.609(3) 0.031(2) 0.3828(18) 0.058(7) Uani 0.33 1 d PD A 2
H1B1 H 0.6992 0.0649 0.3921 0.070 Uiso 0.33 1 calc PR A 2
H1B2 H 0.6088 -0.0368 0.3799 0.070 Uiso 0.33 1 calc PR A 2
C2B C 0.478(3) 0.0812(18) 0.3734(14) 0.047(6) Uani 0.33 1 d PD A 2
H2B H 0.3875 0.0481 0.3641 0.056 Uiso 0.33 1 calc PR A 2
C3B C 0.483(3) 0.182(2) 0.378(2) 0.037(8) Uiso 0.33 1 d PD A 2
H3B H 0.5742 0.2142 0.3863 0.044 Uiso 0.33 1 calc PR A 2
C4B C 0.346(3) 0.2385(19) 0.3701(18) 0.055(7) Uani 0.33 1 d PD A 2
H4B1 H 0.2617 0.2026 0.3344 0.082 Uiso 0.33 1 calc PR A 2
H4B2 H 0.3530 0.2998 0.3413 0.082 Uiso 0.33 1 calc PR A 2
H4B3 H 0.3324 0.2499 0.4293 0.082 Uiso 0.33 1 calc PR A 2
C6B C 0.095(7) 0.276(4) 0.100(5) 0.06(3) Uiso 0.33 1 d PD B 2
H6B1 H 0.1356 0.3224 0.0666 0.093 Uiso 0.33 1 calc PR B 2
H6B2 H 0.0746 0.3069 0.1517 0.093 Uiso 0.33 1 calc PR B 2
H6B3 H 0.0037 0.2495 0.0621 0.093 Uiso 0.33 1 calc PR B 2
C7B C 0.229(4) 0.125(2) 0.0270(15) 0.066(11) Uani 0.33 1 d PD B 2
H7B1 H 0.3061 0.0765 0.0349 0.099 Uiso 0.33 1 calc PR B 2
H7B2 H 0.2474 0.1759 -0.0118 0.099 Uiso 0.33 1 calc PR B 2
H7B3 H 0.1338 0.0956 0.0000 0.099 Uiso 0.33 1 calc PR B 2
C8B C 0.153(3) 0.0740(15) 0.1863(18) 0.047(6) Uani 0.33 1 d PD B 2
H8B1 H 0.0502 0.0645 0.1537 0.071 Uiso 0.33 1 calc PR B 2
H8B2 H 0.1591 0.0870 0.2489 0.071 Uiso 0.33 1 calc PR B 2
H8B3 H 0.2090 0.0163 0.1819 0.071 Uiso 0.33 1 calc PR B 2
O1B O 0.457(2) -0.0493(12) 0.1536(15) 0.055(5) Uani 0.33 1 d PD A 2
N1B N 0.502(3) 0.0248(13) 0.2005(15) 0.044(6) Uiso 0.33 1 d PD A 2

loop_
_atom_site_aniso_label
_atom_site_aniso_U_11
_atom_site_aniso_U_22
_atom_site_aniso_U_33
_atom_site_aniso_U_23
_atom_site_aniso_U_13
_atom_site_aniso_U_12
C5 0.026(3) 0.033(3) 0.037(3) -0.003(3) 0.001(2) 0.004(2)
C9 0.029(3) 0.030(3) 0.046(4) 0.003(3) 0.006(3) 0.001(3)
C10 0.033(3) 0.031(3) 0.027(3) 0.004(2) 0.018(2) 0.004(2)
C11 0.029(3) 0.032(3) 0.028(3) 0.003(2) 0.012(2) 0.005(2)
C12 0.024(3) 0.034(3) 0.031(3) 0.000(2) 0.004(2) 0.003(2)
C13 0.033(3) 0.033(4) 0.048(4) -0.006(3) -0.004(3) 0.003(3)
C14 0.042(4) 0.028(4) 0.081(6) 0.014(4) 0.008(4) 0.000(3)
C15 0.069(5) 0.061(5) 0.021(3) 0.007(3) 0.022(3) 0.019(4)
C16 0.073(6) 0.028(4) 0.044(4) -0.004(3) 0.013(4) 0.014(4)
C17 0.036(4) 0.054(5) 0.038(4) 0.006(3) -0.003(3) 0.010(3)
C18 0.077(7) 0.044(5) 0.089(8) -0.030(5) -0.035(6) 0.007(5)
Si1 0.0256(8) 0.0392(11) 0.0364(9) 0.0016(8) 0.0026(7) 0.0003(7)
W1 0.02419(12) 0.05226(17) 0.01604(10) 0.00757(10) 0.00814(8) 0.00501(11)
C1A 0.047(6) 0.054(7) 0.022(4) -0.003(4) 0.014(4) 0.019(5)
C2A 0.048(7) 0.041(8) 0.019(4) 0.003(5) 0.020(4) 0.013(6)
C3A 0.039(5) 0.042(6) 0.017(4) 0.005(4) 0.013(3) 0.004(4)
C4A 0.052(6) 0.055(7) 0.029(5) 0.026(5) 0.012(5) 0.005(5)
C6A 0.030(8) 0.055(14) 0.08(2) -0.030(10) -0.025(8) 0.015(6)
C7A 0.062(10) 0.040(9) 0.086(12) -0.029(8) -0.016(8) -0.004(8)
C8A 0.023(5) 0.106(13) 0.068(9) 0.018(9) 0.015(5) -0.003(7)
N1A 0.037(4) 0.023(4) 0.036(5) 0.008(3) 0.010(4) -0.004(3)
O1A 0.051(5) 0.024(4) 0.075(6) 0.003(4) 0.010(5) -0.019(3)
C1B 0.042(13) 0.08(2) 0.055(16) 0.026(15) 0.020(12) 0.005(14)
C2B 0.054(14) 0.067(18) 0.025(9) 0.007(10) 0.022(9) 0.012(13)
C4B 0.067(17) 0.044(14) 0.058(15) -0.021(12) 0.026(13) 0.012(12)
C7B 0.054(19) 0.043(18) 0.08(2) -0.045(17) -0.020(16) 0.015(17)
C8B 0.032(11) 0.045(14) 0.067(16) 0.002(12) 0.018(11) -0.019(10)
O1B 0.050(10) 0.039(10) 0.081(14) 0.002(10) 0.025(11) -0.002(8)

loop_
_atom_type_symbol
_atom_type_description
_atom_type_scat_dispersion_real
_atom_type_scat_dispersion_imag
_atom_type_scat_source
C C 0.0033 0.0016 'International Tables Vol C Tables 4.2.6.8 and 6.1.1.4'
H H 0.0000 0.0000 'International Tables Vol C Tables 4.2.6.8 and 6.1.1.4'
N N 0.0061 0.0033 'International Tables Vol C Tables 4.2.6.8 and 6.1.1.4'
O O 0.0106 0.0060 'International Tables Vol C Tables 4.2.6.8 and 6.1.1.4'
Si Si 0.0817 0.0704 'International Tables Vol C Tables 4.2.6.8 and 6.1.1.4'
W W -0.8490 6.8722 'International Tables Vol C Tables 4.2.6.8 and 6.1.1.4'

loop_
_geom_angle_atom_site_label_1
_geom_angle_atom_site_label_2
_geom_angle_atom_site_label_3
_geom_angle
Si1 C5 W1 119.4(4)
C13 C9 C10 108.2(6)
C13 C9 C14 124.9(7)
C10 C9 C14 126.5(7)
C13 C9 W1 73.9(4)
C10 C9 W1 69.2(4)
C14 C9 W1 128.2(5)
C9 C10 C11 107.9(6)
C9 C10 C15 125.8(6)
C11 C10 C15 125.8(6)
C9 C10 W1 75.7(4)
C11 C10 W1 72.4(3)
C15 C10 W1 123.9(5)
C12 C11 C10 108.2(6)
C12 C11 C16 126.0(6)
C10 C11 C16 125.7(6)
C12 C11 W1 75.0(4)
C10 C11 W1 71.8(3)
C16 C11 W1 122.0(5)
C11 C12 C13 107.8(6)
C11 C12 C17 125.0(6)
C13 C12 C17 126.3(6)
C11 C12 W1 70.1(3)
C13 C12 W1 74.1(4)
C17 C12 W1 130.0(5)
C9 C13 C12 107.9(6)
C9 C13 C18 126.5(7)
C12 C13 C18 125.3(7)
C9 C13 W1 71.9(4)
C12 C13 W1 71.2(4)
C18 C13 W1 127.4(7)
C5 Si1 C7A 112.7(7)
C5 Si1 C8B 126.6(8)
C7A Si1 C8B 75.4(11)
C5 Si1 C6A 111.4(10)
C7A Si1 C6A 111.0(12)
C8B Si1 C6A 113.8(15)
C5 Si1 C6B 112(2)
C7A Si1 C6B 111(3)
C8B Si1 C6B 113(2)
C6A Si1 C6B 0(4)
C5 Si1 C8A 111.7(5)
C7A Si1 C8A 110.2(9)
C8B Si1 C8A 34.8(9)
C6A Si1 C8A 99.2(15)
C6B Si1 C8A 99(2)
C5 Si1 C7B 99.8(12)
C7A Si1 C7B 24.4(11)
C8B Si1 C7B 99.8(15)
C6A Si1 C7B 98.9(16)
C6B Si1 C7B 99(3)
C8A Si1 C7B 134.4(13)
N1A W1 N1B 18.3(7)
N1A W1 C5 92.7(4)
N1B W1 C5 89.2(8)
N1A W1 C3A 93.8(4)
N1B W1 C3A 109.5(8)
C5 W1 C3A 130.4(3)
N1A W1 C10 104.9(4)
N1B W1 C10 86.9(8)
C5 W1 C10 88.9(2)
C3A W1 C10 135.9(3)
N1A W1 C11 94.6(4)
N1B W1 C11 81.8(8)
C5 W1 C11 124.0(2)
C3A W1 C11 104.3(3)
C10 W1 C11 35.8(2)
N1A W1 C2A 90.2(5)
N1B W1 C2A 108.4(8)
C5 W1 C2A 95.3(4)
C3A W1 C2A 35.7(4)
C10 W1 C2A 164.1(4)
C11 W1 C2A 140.0(4)
N1A W1 C1B 66.7(9)
N1B W1 C1B 81.0(11)
C5 W1 C1B 137.0(6)
C3A W1 C1B 28.9(8)
C10 W1 C1B 131.8(6)
C11 W1 C1B 96.0(6)
C2A W1 C1B 50.2(7)
N1A W1 C12 118.3(4)
N1B W1 C12 111.5(8)
C5 W1 C12 138.7(2)
C3A W1 C12 77.2(3)
C10 W1 C12 58.7(2)
C11 W1 C12 35.0(2)
C2A W1 C12 110.1(4)
C1B W1 C12 82.9(6)
N1A W1 C9 139.0(4)
N1B W1 C9 120.7(8)
C5 W1 C9 81.1(2)
C3A W1 C9 121.0(3)
C10 W1 C9 35.1(2)
C11 W1 C9 58.4(2)
C2A W1 C9 130.6(4)
C1B W1 C9 139.2(7)
C12 W1 C9 57.7(2)
N1A W1 C2B 65.9(7)
N1B W1 C2B 84.2(10)
C5 W1 C2B 103.2(5)
C3A W1 C2B 38.7(7)
C10 W1 C2B 164.8(6)
C11 W1 C2B 130.2(5)
C2A W1 C2B 25.5(7)
C1B W1 C2B 34.4(5)
C12 W1 C2B 113.7(6)
C9 W1 C2B 155.0(7)
N1A W1 C13 151.8(4)
N1B W1 C13 139.5(8)
C5 W1 C13 108.0(3)
C3A W1 C13 87.2(3)
C10 W1 C13 58.0(3)
C11 W1 C13 58.1(2)
C2A W1 C13 106.2(4)
C1B W1 C13 106.3(7)
C12 W1 C13 34.7(2)
C9 W1 C13 34.2(2)
C2B W1 C13 124.5(7)
C2A C1A W1 69.1(5)
C1A C2A C3A 118.0(11)
C1A C2A W1 77.1(6)
C3A C2A W1 69.8(5)
C2A C3A C4A 119.3(10)
C2A C3A W1 74.5(5)
C4A C3A W1 118.3(7)
O1A N1A W1 167.5(10)
C2B C1B W1 74.5(13)
C1B C2B C3B 118(3)
C1B C2B W1 71.1(13)
C3B C2B W1 73.6(16)
C2B C3B C4B 120(3)
C2B C3B W1 72.2(15)
C4B C3B W1 128(2)
O1B N1B W1 171(2)

loop_
_geom_bond_atom_site_label_1
_geom_bond_atom_site_label_2
_geom_bond_distance
C5 Si1 1.835(7)
C5 W1 2.212(6)
C9 C13 1.408(10)
C9 C10 1.413(9)
C9 C14 1.487(10)
C9 W1 2.381(7)
C10 C11 1.417(8)
C10 C15 1.488(9)
C10 W1 2.298(5)
C11 C12 1.407(9)
C11 C16 1.482(9)
C11 W1 2.306(6)
C12 C13 1.426(10)
C12 C17 1.493(9)
C12 W1 2.369(6)
C13 C18 1.491(11)
C13 W1 2.406(7)
Si1 C7A 1.840(11)
Si1 C8B 1.858(13)
Si1 C6A 1.859(10)
Si1 C6B 1.863(15)
Si1 C8A 1.881(11)
Si1 C7B 1.884(15)
W1 N1A 1.690(8)
W1 N1B 1.863(15)
W1 C3A 2.278(8)
W1 C2A 2.339(10)
W1 C1B 2.35(3)
W1 C2B 2.39(2)
C1A C2A 1.392(16)
C2A C3A 1.415(16)
C3A C4A 1.504(14)
N1A O1A 1.210(11)
C1B C2B 1.40(2)
C2B C3B 1.41(2)
C3B C4B 1.50(2)
O1B N1B 1.275(17)

loop_
_geom_torsion_atom_site_label_1
_geom_torsion_atom_site_label_2
_geom_torsion_atom_site_label_3
_geom_torsion_atom_site_label_4
_geom_torsion
C13 C9 C10 C11 -1.6(8)
C14 C9 C10 C11 171.5(7)
W1 C9 C10 C11 -65.7(4)
C13 C9 C10 C15 -174.2(7)
C14 C9 C10 C15 -1.1(11)
W1 C9 C10 C15 121.7(7)
C13 C9 C10 W1 64.1(5)
C14 C9 C10 W1 -122.8(7)
C9 C10 C11 C12 1.2(7)
C15 C10 C11 C12 173.8(6)
W1 C10 C11 C12 -66.7(4)
C9 C10 C11 C16 -175.3(7)
C15 C10 C11 C16 -2.7(11)
W1 C10 C11 C16 116.8(7)
C9 C10 C11 W1 67.9(4)
C15 C10 C11 W1 -119.5(7)
C10 C11 C12 C13 -0.3(7)
C16 C11 C12 C13 176.2(7)
W1 C11 C12 C13 -65.0(5)
C10 C11 C12 C17 -169.9(6)
C16 C11 C12 C17 6.6(11)
W1 C11 C12 C17 125.5(7)
C10 C11 C12 W1 64.6(4)
C16 C11 C12 W1 -118.9(7)
C10 C9 C13 C12 1.4(8)
C14 C9 C13 C12 -171.8(7)
W1 C9 C13 C12 62.5(5)
C10 C9 C13 C18 175.3(9)
C14 C9 C13 C18 2.1(14)
W1 C9 C13 C18 -123.6(10)
C10 C9 C13 W1 -61.1(5)
C14 C9 C13 W1 125.7(7)
C11 C12 C13 C9 -0.7(8)
C17 C12 C13 C9 168.7(7)
W1 C12 C13 C9 -63.0(5)
C11 C12 C13 C18 -174.7(9)
C17 C12 C13 C18 -5.3(14)
W1 C12 C13 C18 123.0(10)
C11 C12 C13 W1 62.3(4)
C17 C12 C13 W1 -128.3(7)
W1 C5 Si1 C7A -74.2(8)
W1 C5 Si1 C8B 14.2(12)
W1 C5 Si1 C6A 160.4(14)
W1 C5 Si1 C6B 160(3)
W1 C5 Si1 C8A 50.5(7)
W1 C5 Si1 C7B -95.9(11)
Si1 C5 W1 N1A 19.2(5)
Si1 C5 W1 N1B 37.1(8)
Si1 C5 W1 C3A -78.2(6)
Si1 C5 W1 C10 124.0(4)
Si1 C5 W1 C11 116.6(4)
Si1 C5 W1 C2A -71.3(5)
Si1 C5 W1 C1B -38.9(14)
Si1 C5 W1 C12 159.8(3)
Si1 C5 W1 C9 158.4(4)
Si1 C5 W1 C2B -46.8(8)
Si1 C5 W1 C13 179.8(4)
C9 C10 W1 N1A 168.5(5)
C11 C10 W1 N1A -77.0(5)
C15 C10 W1 N1A 44.7(7)
C9 C10 W1 N1B 165.3(9)
C11 C10 W1 N1B -80.2(9)
C15 C10 W1 N1B 41.5(10)
C9 C10 W1 C5 76.0(4)
C11 C10 W1 C5 -169.5(4)
C15 C10 W1 C5 -47.8(6)
C9 C10 W1 C3A -79.6(6)
C11 C10 W1 C3A 34.9(6)
C15 C10 W1 C3A 156.6(6)
C9 C10 W1 C11 -114.5(6)
C15 C10 W1 C11 121.7(7)
C9 C10 W1 C2A -29.5(15)
C11 C10 W1 C2A 85.0(14)
C15 C10 W1 C2A -153.3(14)
C9 C10 W1 C1B -119.7(12)
C11 C10 W1 C1B -5.1(12)
C15 C10 W1 C1B 116.6(12)
C9 C10 W1 C12 -77.2(4)
C11 C10 W1 C12 37.4(4)
C15 C10 W1 C12 159.1(7)
C11 C10 W1 C9 114.5(6)
C15 C10 W1 C9 -123.8(7)
C9 C10 W1 C2B -141(2)
C11 C10 W1 C2B -26(3)
C15 C10 W1 C2B 96(3)
C9 C10 W1 C13 -36.1(4)
C11 C10 W1 C13 78.4(4)
C15 C10 W1 C13 -159.9(7)
C12 C11 W1 N1A -135.5(5)
C10 C11 W1 N1A 109.2(5)
C16 C11 W1 N1A -12.1(6)
C12 C11 W1 N1B -148.5(9)
C10 C11 W1 N1B 96.1(9)
C16 C11 W1 N1B -25.1(9)
C12 C11 W1 C5 128.0(4)
C10 C11 W1 C5 12.7(5)
C16 C11 W1 C5 -108.6(6)
C12 C11 W1 C3A -40.4(5)
C10 C11 W1 C3A -155.7(5)
C16 C11 W1 C3A 83.0(6)
C12 C11 W1 C10 115.4(6)
C16 C11 W1 C10 -121.3(7)
C12 C11 W1 C2A -39.6(7)
C10 C11 W1 C2A -155.0(6)
C16 C11 W1 C2A 83.8(8)
C12 C11 W1 C1B -68.5(9)
C10 C11 W1 C1B 176.1(9)
C16 C11 W1 C1B 54.9(10)
C10 C11 W1 C12 -115.4(6)
C16 C11 W1 C12 123.4(7)
C12 C11 W1 C9 77.5(4)
C10 C11 W1 C9 -37.9(4)
C16 C11 W1 C9 -159.1(6)
C12 C11 W1 C2B -73.3(10)
C10 C11 W1 C2B 171.3(9)
C16 C11 W1 C2B 50.1(11)
C12 C11 W1 C13 37.0(4)
C10 C11 W1 C13 -78.3(4)
C16 C11 W1 C13 160.4(6)
C11 C12 W1 N1A 52.5(6)
C13 C12 W1 N1A 168.8(5)
C17 C12 W1 N1A -66.9(8)
C11 C12 W1 N1B 33.8(9)
C13 C12 W1 N1B 150.0(9)
C17 C12 W1 N1B -85.7(10)
C11 C12 W1 C5 -81.5(5)
C13 C12 W1 C5 34.7(6)
C17 C12 W1 C5 159.0(6)
C11 C12 W1 C3A 139.9(5)
C13 C12 W1 C3A -103.8(5)
C17 C12 W1 C3A 20.5(7)
C11 C12 W1 C10 -38.3(4)
C13 C12 W1 C10 77.9(5)
C17 C12 W1 C10 -157.7(7)
C13 C12 W1 C11 116.2(6)
C17 C12 W1 C11 -119.5(8)
C11 C12 W1 C2A 154.1(5)
C13 C12 W1 C2A -89.7(6)
C17 C12 W1 C2A 34.7(8)
C11 C12 W1 C1B 111.2(9)
C13 C12 W1 C1B -132.6(9)
C17 C12 W1 C1B -8.2(11)
C11 C12 W1 C9 -79.8(4)
C13 C12 W1 C9 36.4(4)
C17 C12 W1 C9 160.7(7)
C11 C12 W1 C2B 126.9(8)
C13 C12 W1 C2B -116.9(8)
C17 C12 W1 C2B 7.4(10)
C11 C12 W1 C13 -116.2(6)
C17 C12 W1 C13 124.3(8)
C13 C9 W1 N1A -134.3(6)
C10 C9 W1 N1A -17.1(7)
C14 C9 W1 N1A 103.7(8)
C13 C9 W1 N1B -134.4(10)
C10 C9 W1 N1B -17.2(10)
C14 C9 W1 N1B 103.6(11)
C13 C9 W1 C5 141.9(5)
C10 C9 W1 C5 -100.9(4)
C14 C9 W1 C5 19.8(7)
C13 C9 W1 C3A 9.8(6)
C10 C9 W1 C3A 126.9(4)
C14 C9 W1 C3A -112.3(7)
C13 C9 W1 C10 -117.2(6)
C14 C9 W1 C10 120.8(9)
C13 C9 W1 C11 -78.5(4)
C10 C9 W1 C11 38.7(4)
C14 C9 W1 C11 159.5(8)
C13 C9 W1 C2A 52.6(7)
C10 C9 W1 C2A 169.8(5)
C14 C9 W1 C2A -69.5(9)
C13 C9 W1 C1B -20.0(13)
C10 C9 W1 C1B 97.1(13)
C14 C9 W1 C1B -142.1(13)
C13 C9 W1 C12 -37.0(4)
C10 C9 W1 C12 80.2(4)
C14 C9 W1 C12 -159.0(8)
C13 C9 W1 C2B 39.8(14)
C10 C9 W1 C2B 156.9(12)
C14 C9 W1 C2B -82.3(14)
C10 C9 W1 C13 117.2(6)
C14 C9 W1 C13 -122.1(9)
C9 C13 W1 N1A 95.6(9)
C12 C13 W1 N1A -21.3(10)
C18 C13 W1 N1A -141.9(9)
C9 C13 W1 N1B 71.1(13)
C12 C13 W1 N1B -45.8(13)
C18 C13 W1 N1B -166.3(13)
C9 C13 W1 C5 -39.8(5)
C12 C13 W1 C5 -156.7(4)
C18 C13 W1 C5 82.7(8)
C9 C13 W1 C3A -171.6(5)
C12 C13 W1 C3A 71.5(5)
C18 C13 W1 C3A -49.1(8)
C9 C13 W1 C10 37.1(4)
C12 C13 W1 C10 -79.8(4)
C18 C13 W1 C10 159.6(8)
C9 C13 W1 C11 79.6(4)
C12 C13 W1 C11 -37.3(4)
C18 C13 W1 C11 -157.8(8)
C9 C13 W1 C2A -141.1(5)
C12 C13 W1 C2A 102.0(5)
C18 C13 W1 C2A -18.5(8)
C9 C13 W1 C1B 166.5(8)
C12 C13 W1 C1B 49.6(9)
C18 C13 W1 C1B -70.9(11)
C9 C13 W1 C12 116.9(6)
C18 C13 W1 C12 -120.5(9)
C12 C13 W1 C9 -116.9(6)
C18 C13 W1 C9 122.6(9)
C9 C13 W1 C2B -160.8(7)
C12 C13 W1 C2B 82.3(8)
C18 C13 W1 C2B -38.2(10)
N1A W1 C1A C2A 48.3(9)
N1B W1 C1A C2A 60.0(13)
C5 W1 C1A C2A 132.7(8)
C3A W1 C1A C2A -32.2(7)
C10 W1 C1A C2A -159.9(7)
C11 W1 C1A C2A -102.5(9)
C1B W1 C1A C2A -12.2(10)
C12 W1 C1A C2A -91.4(8)
C9 W1 C1A C2A -151.2(7)
C2B W1 C1A C2A 12.8(10)
C13 W1 C1A C2A -118.6(8)
W1 C1A C2A C3A 58.5(8)
N1A W1 C2A C1A -137.1(8)
N1B W1 C2A C1A -135.3(11)
C5 W1 C2A C1A -44.4(8)
C3A W1 C2A C1A 126.7(11)
C10 W1 C2A C1A 60.3(17)
C11 W1 C2A C1A 125.4(7)
C1B W1 C2A C1A 164.1(14)
C12 W1 C2A C1A 102.5(7)
C9 W1 C2A C1A 38.4(10)
C2B W1 C2A C1A -154.3(19)
C13 W1 C2A C1A 66.1(8)
N1A W1 C2A C3A 96.2(8)
N1B W1 C2A C3A 98.0(11)
C5 W1 C2A C3A -171.0(7)
C10 W1 C2A C3A -66.4(17)
C11 W1 C2A C3A -1.3(11)
C1B W1 C2A C3A 37.4(10)
C12 W1 C2A C3A -24.2(8)
C9 W1 C2A C3A -88.3(8)
C2B W1 C2A C3A 79.1(17)
C13 W1 C2A C3A -60.6(8)
C1A C2A C3A C4A -176.3(9)
W1 C2A C3A C4A -114.1(9)
C1A C2A C3A W1 -62.3(9)
N1A W1 C3A C2A -85.1(8)
N1B W1 C3A C2A -94.7(11)
C5 W1 C3A C2A 11.8(9)
C10 W1 C3A C2A 158.9(7)
C11 W1 C3A C2A 179.1(7)
C1B W1 C3A C2A -104.6(13)
C12 W1 C3A C2A 156.8(8)
C9 W1 C3A C2A 117.6(7)
C2B W1 C3A C2A -42.5(11)
C13 W1 C3A C2A 123.1(8)
N1A W1 C3A C4A 30.3(9)
N1B W1 C3A C4A 20.7(12)
C5 W1 C3A C4A 127.1(7)
C10 W1 C3A C4A -85.7(9)
C11 W1 C3A C4A -65.5(8)
C2A W1 C3A C4A 115.3(12)
C1B W1 C3A C4A 10.7(13)
C12 W1 C3A C4A -87.9(8)
C9 W1 C3A C4A -127.0(8)
C2B W1 C3A C4A 72.8(13)
C13 W1 C3A C4A -121.6(8)
N1B W1 N1A O1A 46(4)
C5 W1 N1A O1A 126(4)
C3A W1 N1A O1A -104(4)
C10 W1 N1A O1A 36(4)
C11 W1 N1A O1A 1(4)
C2A W1 N1A O1A -139(4)
C1B W1 N1A O1A -93(4)
C12 W1 N1A O1A -26(4)
C9 W1 N1A O1A 46(4)
C2B W1 N1A O1A -131(4)
C13 W1 N1A O1A -12(5)
N1A W1 C1B C2B -81.0(17)
N1B W1 C1B C2B -92.8(19)
C5 W1 C1B C2B -14(3)
C3A W1 C1B C2B 78(2)
C10 W1 C1B C2B -170.5(13)
C11 W1 C1B C2B -173.5(17)
C2A W1 C1B C2B 30.4(15)
C12 W1 C1B C2B 154.0(18)
C9 W1 C1B C2B 139.6(13)
C13 W1 C1B C2B 128.1(16)
W1 C1B C2B C3B -58(2)
N1A W1 C2B C1B 83.4(18)
N1B W1 C2B C1B 83(2)
C5 W1 C2B C1B 170.4(18)
C3A W1 C2B C1B -49.0(17)
C10 W1 C2B C1B 28(4)
C11 W1 C2B C1B 9(2)
C2A W1 C2B C1B -115(3)
C12 W1 C2B C1B -28(2)
C9 W1 C2B C1B -92(2)
C13 W1 C2B C1B -66.5(19)
N1A W1 C2B C3B -148.0(16)
N1B W1 C2B C3B -148.7(17)
C5 W1 C2B C3B -60.9(15)
C3A W1 C2B C3B 79.7(17)
C10 W1 C2B C3B 157(2)
C11 W1 C2B C3B 137.2(14)
C2A W1 C2B C3B 13.2(17)
C1B W1 C2B C3B 129(3)
C12 W1 C2B C3B 100.3(15)
C9 W1 C2B C3B 36(2)
C13 W1 C2B C3B 62.2(16)
C1B C2B C3B C4B -179(2)
W1 C2B C3B C4B 124(3)
C1B C2B C3B W1 57(2)
N1A W1 C3B C2B 29.1(15)
N1B W1 C3B C2B 34.2(18)
C5 W1 C3B C2B 121.5(15)
C3A W1 C3B C2B -60.6(15)
C10 W1 C3B C2B -163.4(13)
C11 W1 C3B C2B -79(2)
C2A W1 C3B C2B -31(5)
C1B W1 C3B C2B -30.3(15)
C12 W1 C3B C2B -95.8(15)
C9 W1 C3B C2B -162.4(12)
C13 W1 C3B C2B -131.1(14)
N1A W1 C3B C4B -86(3)
N1B W1 C3B C4B -81(3)
C5 W1 C3B C4B 7(3)
C3A W1 C3B C4B -175(3)
C10 W1 C3B C4B 82(3)
C11 W1 C3B C4B 166.2(18)
C2A W1 C3B C4B -146(7)
C1B W1 C3B C4B -145(3)
C12 W1 C3B C4B 149(2)
C9 W1 C3B C4B 83(3)
C2B W1 C3B C4B -115(3)
C13 W1 C3B C4B 114(3)
N1A W1 N1B O1B -154(17)
C5 W1 N1B O1B 105(14)
C3A W1 N1B O1B -122(14)
C10 W1 N1B O1B 16(14)
C11 W1 N1B O1B -19(14)
C2A W1 N1B O1B -159(14)
C1B W1 N1B O1B -117(14)
C12 W1 N1B O1B -38(15)
C9 W1 N1B O1B 26(15)
C2B W1 N1B O1B -151(14)
C13 W1 N1B O1B -12(15)
